data_7017868
loop_
_publ_author_name
'Horrillo-Martinez, Patricia'
'Patrick, Brian O.'
'Schafer, Laurel L.'
'Fryzuk, Michael D.'

_publ_section_title
;
 Oxygen extrusion from amidate ligands to generate terminal Ta[double
 bond, length as m-dash]O units under reducing conditions. How to
 successfully use amidate ligands in dinitrogen coordination chemistry.
;
_journal_issue 5
_journal_name_full 'Dalton transactions (Cambridge, England : 2003)'
_journal_page_first 1609
_journal_page_last 1616
_journal_paper_doi 10.1039/c1dt11595b
_journal_volume 41
_journal_year 2012
_chemical_formula_moiety 'C18 H31 Cl3 N O Ta'
_chemical_formula_sum 'C18 H31 Cl3 N O Ta'
_chemical_formula_weight 564.74
_chemical_name_common
;
Trichlorido(eta5-pentamethylcyclopendienyl)(eta3-N-
isopropyl(tert-butyl)amidate) tantalum
;
_chemical_name_systematic
;
Trichlorido(eta5-pentamethylcyclopendienyl)(eta3-N-isopropyl(tert-butyl)amidate)
tantalum
;
_space_group_IT_number 14
_symmetry_cell_setting monoclinic
_symmetry_space_group_name_Hall '-P 2yn'
_symmetry_space_group_name_H-M 'P 1 21/n 1'
_atom_sites_solution_hydrogens geom
_atom_sites_solution_primary direct
_atom_sites_solution_secondary difmap
_audit_creation_method SHELXL-97
_cell_angle_alpha 90.00
_cell_angle_beta 96.685(2)
_cell_angle_gamma 90.00
_cell_formula_units_Z 4
_cell_length_a 10.0873(6)
_cell_length_b 20.5258(11)
_cell_length_c 10.5215(6)
_cell_measurement_reflns_used 6258
_cell_measurement_temperature 100(2)
_cell_measurement_theta_max 27.427
_cell_measurement_theta_min 2.187
_cell_volume 2163.7(2)
_computing_cell_refinement 'Bruker SAINT'
_computing_data_collection 'Bruker APEX2'
_computing_data_reduction 'Bruker SAINT'
_computing_molecular_graphics 'Bruker SHELXTL'
_computing_publication_material 'Bruker SHELXTL'
_computing_structure_refinement 'SHELXL-97 (Sheldrick, 2008)'
_computing_structure_solution 'SHELXS-97 (Sheldrick, 2008)'
_diffrn_ambient_temperature 100(2)
_diffrn_measured_fraction_theta_full 0.996
_diffrn_measured_fraction_theta_max 0.996
_diffrn_measurement_device_type 'Bruker X8 APEX II'
_diffrn_measurement_method 'area detector'
_diffrn_radiation_monochromator graphite
_diffrn_radiation_source 'fine-focus sealed tube'
_diffrn_radiation_type MoK\a
_diffrn_radiation_wavelength 0.71073
_diffrn_reflns_av_R_equivalents 0.0000
_diffrn_reflns_av_sigmaI/netI 0.0371
_diffrn_reflns_limit_h_max 13
_diffrn_reflns_limit_h_min -13
_diffrn_reflns_limit_k_max 26
_diffrn_reflns_limit_k_min 0
_diffrn_reflns_limit_l_max 13
_diffrn_reflns_limit_l_min 0
_diffrn_reflns_number 9240
_diffrn_reflns_theta_full 27.56
_diffrn_reflns_theta_max 27.56
_diffrn_reflns_theta_min 1.98
_exptl_absorpt_coefficient_mu 5.456
_exptl_absorpt_correction_T_max 0.548
_exptl_absorpt_correction_T_min 0.389
_exptl_absorpt_correction_type multi-scan
_exptl_absorpt_process_details 'SADABS (Sheldrick, 2008)'
_exptl_crystal_colour yellow
_exptl_crystal_density_diffrn 1.734
_exptl_crystal_density_method 'not measured'
_exptl_crystal_description prism
_exptl_crystal_F_000 1112
_exptl_crystal_size_max 0.23
_exptl_crystal_size_mid 0.17
_exptl_crystal_size_min 0.11
_refine_diff_density_max 1.344
_refine_diff_density_min -1.037
_refine_diff_density_rms 0.165
_refine_ls_extinction_method none
_refine_ls_goodness_of_fit_ref 1.195
_refine_ls_hydrogen_treatment constr
_refine_ls_matrix_type full
_refine_ls_number_parameters 434
_refine_ls_number_reflns 9240
_refine_ls_number_restraints 690
_refine_ls_restrained_S_all 1.152
_refine_ls_R_factor_all 0.0502
_refine_ls_R_factor_gt 0.0336
_refine_ls_shift/su_max 0.001
_refine_ls_shift/su_mean 0.000
_refine_ls_structure_factor_coef Fsqd
_refine_ls_weighting_details 'calc w=1/[\s^2^(Fo^2^)+(0.0070P)^2^+5.7358P] where P=(Fo^2^+2Fc^2^)/3'
_refine_ls_weighting_scheme calc
_refine_ls_wR_factor_gt 0.0595
_refine_ls_wR_factor_ref 0.0630
_reflns_number_gt 7565
_reflns_number_total 9240
_reflns_threshold_expression >2\s(I)
_cod_data_source_file c1dt11595b.txt
_cod_data_source_block twin4
_cod_depositor_comments
;
The following automatic conversions were performed:

'_symmetry_cell_setting' value 'Monoclinic' changed to 'monoclinic'
according to /home/saulius/struct/CIF-dictionaries/cif_core.dic
dictionary named 'cif_core.dic' version 2.4.1 from 2010-06-29.

Automatic conversion script
Id: cif_fix_values 1715 2011-07-08 13:25:40Z adriana 
;
_cod_original_sg_symbol_H-M P21/n
_cod_database_code 7017868

loop_
_symmetry_equiv_pos_as_xyz
'x, y, z'
'-x+1/2, y+1/2, -z+1/2'
'-x, -y, -z'
'x-1/2, -y-1/2, z-1/2'

loop_
_atom_site_label
_atom_site_type_symbol
_atom_site_fract_x
_atom_site_fract_y
_atom_site_fract_z
_atom_site_U_iso_or_equiv
_atom_site_adp_type
_atom_site_occupancy
_atom_site_symmetry_multiplicity
_atom_site_calc_flag
_atom_site_refinement_flags
_atom_site_disorder_assembly
_atom_site_disorder_group
Ta1 Ta 0.738152(14) 0.086030(7) 0.262583(13) 0.01213(4) Uani 1 1 d U . .
C1A C 0.6808(8) -0.0288(4) 0.2320(7) 0.0179(16) Uani 0.50 1 d PU A 1
C2A C 0.557(2) 0.0123(11) 0.2041(16) 0.0141(18) Uani 0.50 1 d PU A 1
C3A C 0.5660(7) 0.0486(4) 0.1030(7) 0.0118(11) Uani 0.50 1 d PU A 1
C4A C 0.6889(7) 0.0346(4) 0.0520(7) 0.0162(17) Uani 0.50 1 d PU A 1
C5A C 0.7564(8) -0.0133(4) 0.1321(8) 0.0186(17) Uani 0.50 1 d PU A 1
C6A C 0.7057(12) -0.0838(7) 0.3210(12) 0.024(3) Uani 0.50 1 d PU A 1
H6A1 H 0.6703 -0.1239 0.2794 0.036 Uiso 0.50 1 calc PR A 1
H6A2 H 0.6615 -0.0757 0.3977 0.036 Uiso 0.50 1 calc PR A 1
H6A3 H 0.8020 -0.0885 0.3454 0.036 Uiso 0.50 1 calc PR A 1
C7A C 0.4472(8) 0.0039(5) 0.2901(8) 0.0240(19) Uani 0.50 1 d PU A 1
H7A1 H 0.4020 0.0457 0.2984 0.036 Uiso 0.50 1 calc PR A 1
H7A2 H 0.4861 -0.0110 0.3748 0.036 Uiso 0.50 1 calc PR A 1
H7A3 H 0.3826 -0.0284 0.2524 0.036 Uiso 0.50 1 calc PR A 1
C8A C 0.4540(7) 0.0920(4) 0.0483(7) 0.0207(17) Uani 0.50 1 d PU A 1
H8A1 H 0.3749 0.0655 0.0213 0.031 Uiso 0.50 1 calc PR A 1
H8A2 H 0.4807 0.1156 -0.0257 0.031 Uiso 0.50 1 calc PR A 1
H8A3 H 0.4332 0.1233 0.1135 0.031 Uiso 0.50 1 calc PR A 1
C9A C 0.7335(8) 0.0600(4) -0.0690(7) 0.0219(18) Uani 0.50 1 d PU A 1
H9A1 H 0.8219 0.0800 -0.0504 0.033 Uiso 0.50 1 calc PR A 1
H9A2 H 0.6697 0.0926 -0.1067 0.033 Uiso 0.50 1 calc PR A 1
H9A3 H 0.7384 0.0239 -0.1295 0.033 Uiso 0.50 1 calc PR A 1
C10A C 0.8833(8) -0.0468(4) 0.1039(8) 0.0255(18) Uani 0.50 1 d PU A 1
H10A H 0.9113 -0.0781 0.1721 0.038 Uiso 0.50 1 calc PR A 1
H10B H 0.9537 -0.0142 0.0995 0.038 Uiso 0.50 1 calc PR A 1
H10C H 0.8672 -0.0698 0.0219 0.038 Uiso 0.50 1 calc PR A 1
C11A C 0.6481(7) 0.1766(4) 0.4011(7) 0.0156(15) Uani 0.50 1 d PU A 1
C12A C 0.5666(7) 0.2215(4) 0.4775(7) 0.0167(15) Uani 0.50 1 d PU A 1
C13A C 0.6099(9) 0.2074(5) 0.6216(8) 0.027(2) Uani 0.50 1 d PU A 1
H13A H 0.5596 0.2356 0.6739 0.040 Uiso 0.50 1 calc PR A 1
H13B H 0.7055 0.2161 0.6417 0.040 Uiso 0.50 1 calc PR A 1
H13C H 0.5917 0.1617 0.6401 0.040 Uiso 0.50 1 calc PR A 1
C14A C 0.5885(9) 0.2941(4) 0.4471(8) 0.0277(19) Uani 0.50 1 d PU A 1
H14A H 0.5764 0.3006 0.3542 0.042 Uiso 0.50 1 calc PR A 1
H14B H 0.6792 0.3069 0.4814 0.042 Uiso 0.50 1 calc PR A 1
H14C H 0.5238 0.3207 0.4865 0.042 Uiso 0.50 1 calc PR A 1
C15A C 0.4193(9) 0.2066(5) 0.4462(10) 0.028(2) Uani 0.50 1 d PU A 1
H15A H 0.3909 0.2171 0.3563 0.041 Uiso 0.50 1 calc PR A 1
H15B H 0.3680 0.2327 0.5012 0.041 Uiso 0.50 1 calc PR A 1
H15C H 0.4037 0.1602 0.4610 0.041 Uiso 0.50 1 calc PR A 1
C16A C 0.8799(7) 0.2163(4) 0.4555(7) 0.0143(15) Uani 0.50 1 d PU A 1
H16A H 0.8379 0.2493 0.5081 0.017 Uiso 0.50 1 calc PR A 1
C17A C 0.9761(9) 0.1746(4) 0.5445(8) 0.026(2) Uani 0.50 1 d PU A 1
H17A H 0.9259 0.1506 0.6038 0.040 Uiso 0.50 1 calc PR A 1
H17B H 1.0420 0.2028 0.5932 0.040 Uiso 0.50 1 calc PR A 1
H17C H 1.0218 0.1437 0.4936 0.040 Uiso 0.50 1 calc PR A 1
C18A C 0.9490(7) 0.2514(4) 0.3562(7) 0.0207(17) Uani 0.50 1 d PU A 1
H18A H 0.9819 0.2196 0.2979 0.031 Uiso 0.50 1 calc PR A 1
H18B H 1.0242 0.2765 0.3985 0.031 Uiso 0.50 1 calc PR A 1
H18C H 0.8858 0.2810 0.3076 0.031 Uiso 0.50 1 calc PR A 1
N1A N 0.7752(7) 0.1741(3) 0.3929(6) 0.0147(14) Uani 0.50 1 d PU A 1
O1A O 0.5827(6) 0.1311(3) 0.3311(6) 0.0154(12) Uani 0.50 1 d PU A 1
Cl1A Cl 0.7296(2) 0.17893(10) 0.11573(17) 0.0173(4) Uani 0.50 1 d PU B 1
Cl2A Cl 0.97523(17) 0.08475(12) 0.24628(19) 0.0231(4) Uani 0.50 1 d PU A 1
Cl3A Cl 0.7880(3) 0.03876(13) 0.4707(2) 0.0256(6) Uani 0.50 1 d PU A 1
C1B C 0.8161(8) -0.0259(4) 0.3333(7) 0.0159(16) Uani 0.50 1 d PU A 2
C2B C 0.7920(10) 0.0115(5) 0.4400(8) 0.0141(18) Uani 0.50 1 d PU A 2
C3B C 0.8902(7) 0.0641(4) 0.4529(7) 0.0118(11) Uani 0.50 1 d PU A 2
C4B C 0.9691(8) 0.0572(4) 0.3482(7) 0.0202(17) Uani 0.50 1 d PU A 2
C5B C 0.9217(7) 0.0020(4) 0.2759(7) 0.0175(18) Uani 0.50 1 d PU A 2
C6B C 0.7502(11) -0.0902(7) 0.2946(12) 0.025(3) Uani 0.50 1 d PU A 2
H6B1 H 0.7417 -0.0945 0.2013 0.038 Uiso 0.50 1 calc PR A 2
H6B2 H 0.6614 -0.0917 0.3237 0.038 Uiso 0.50 1 calc PR A 2
H6B3 H 0.8047 -0.1260 0.3339 0.038 Uiso 0.50 1 calc PR A 2
C7B C 0.7001(8) -0.0029(4) 0.5372(7) 0.0207(18) Uani 0.50 1 d PU A 2
H7B1 H 0.6254 -0.0295 0.4982 0.031 Uiso 0.50 1 calc PR A 2
H7B2 H 0.6658 0.0380 0.5686 0.031 Uiso 0.50 1 calc PR A 2
H7B3 H 0.7484 -0.0268 0.6088 0.031 Uiso 0.50 1 calc PR A 2
C8B C 0.9068(8) 0.1114(4) 0.5603(8) 0.0240(19) Uani 0.50 1 d PU A 2
H8B1 H 0.9705 0.1452 0.5422 0.036 Uiso 0.50 1 calc PR A 2
H8B2 H 0.9403 0.0887 0.6395 0.036 Uiso 0.50 1 calc PR A 2
H8B3 H 0.8205 0.1315 0.5702 0.036 Uiso 0.50 1 calc PR A 2
C9B C 1.0923(7) 0.0954(5) 0.3301(8) 0.028(2) Uani 0.50 1 d PU A 2
H9B1 H 1.1714 0.0686 0.3557 0.042 Uiso 0.50 1 calc PR A 2
H9B2 H 1.0956 0.1348 0.3829 0.042 Uiso 0.50 1 calc PR A 2
H9B3 H 1.0904 0.1076 0.2398 0.042 Uiso 0.50 1 calc PR A 2
C10B C 0.9873(9) -0.0261(4) 0.1691(7) 0.027(2) Uani 0.50 1 d PU A 2
H10D H 1.0522 -0.0592 0.2028 0.041 Uiso 0.50 1 calc PR A 2
H10E H 1.0331 0.0085 0.1272 0.041 Uiso 0.50 1 calc PR A 2
H10F H 0.9197 -0.0463 0.1069 0.041 Uiso 0.50 1 calc PR A 2
C11B C 0.5591(8) 0.1654(5) 0.3251(8) 0.0142(17) Uani 0.50 1 d PU A 2
C12B C 0.4699(9) 0.2117(4) 0.3929(8) 0.0166(17) Uani 0.50 1 d PU A 2
C13B C 0.3241(8) 0.1974(5) 0.3517(10) 0.032(2) Uani 0.50 1 d PU A 2
H13D H 0.3052 0.1518 0.3705 0.047 Uiso 0.50 1 calc PR A 2
H13E H 0.3040 0.2053 0.2596 0.047 Uiso 0.50 1 calc PR A 2
H13F H 0.2686 0.2259 0.3984 0.047 Uiso 0.50 1 calc PR A 2
C14B C 0.5038(9) 0.2830(4) 0.3624(8) 0.028(2) Uani 0.50 1 d PU A 2
H14D H 0.4822 0.2909 0.2705 0.042 Uiso 0.50 1 calc PR A 2
H14E H 0.5992 0.2907 0.3871 0.042 Uiso 0.50 1 calc PR A 2
H14F H 0.4516 0.3125 0.4104 0.042 Uiso 0.50 1 calc PR A 2
C15B C 0.5013(10) 0.2028(4) 0.5379(8) 0.032(2) Uani 0.50 1 d PU A 2
H15D H 0.4405 0.2297 0.5818 0.048 Uiso 0.50 1 calc PR A 2
H15E H 0.5936 0.2161 0.5648 0.048 Uiso 0.50 1 calc PR A 2
H15F H 0.4898 0.1569 0.5599 0.048 Uiso 0.50 1 calc PR A 2
C16B C 0.5003(7) 0.1894(4) 0.0972(7) 0.0167(16) Uani 0.50 1 d PU A 2
H16B H 0.4391 0.2224 0.1291 0.020 Uiso 0.50 1 calc PR A 2
C17B C 0.4156(9) 0.1402(4) 0.0171(8) 0.028(2) Uani 0.50 1 d PU A 2
H17D H 0.4731 0.1061 -0.0120 0.042 Uiso 0.50 1 calc PR A 2
H17E H 0.3674 0.1620 -0.0572 0.042 Uiso 0.50 1 calc PR A 2
H17F H 0.3514 0.1205 0.0688 0.042 Uiso 0.50 1 calc PR A 2
C18B C 0.5939(8) 0.2245(4) 0.0209(7) 0.0223(18) Uani 0.50 1 d PU A 2
H18D H 0.6367 0.2603 0.0719 0.033 Uiso 0.50 1 calc PR A 2
H18E H 0.5442 0.2420 -0.0572 0.033 Uiso 0.50 1 calc PR A 2
H18F H 0.6624 0.1942 -0.0019 0.033 Uiso 0.50 1 calc PR A 2
N2B N 0.5732(6) 0.1565(3) 0.2099(6) 0.0152(14) Uani 0.50 1 d PU A 2
O1B O 0.6428(5) 0.1288(3) 0.4017(5) 0.0149(10) Uani 0.50 1 d PU A 2
Cl1B Cl 0.7603(2) 0.06873(10) 0.04256(17) 0.0215(5) Uani 0.50 1 d PU A 2
Cl2B Cl 0.85412(19) 0.18642(10) 0.25261(19) 0.0217(4) Uani 0.50 1 d PU A 2
Cl3B Cl 0.5381(4) 0.0175(3) 0.2313(3) 0.0186(9) Uani 0.50 1 d PU C 2

loop_
_atom_site_aniso_label
_atom_site_aniso_U_11
_atom_site_aniso_U_22
_atom_site_aniso_U_33
_atom_site_aniso_U_23
_atom_site_aniso_U_13
_atom_site_aniso_U_12
Ta1 0.01203(6) 0.01331(7) 0.01092(6) 0.00096(7) 0.00086(4) 0.00177(7)
C1A 0.024(4) 0.012(4) 0.018(4) 0.000(3) 0.004(3) -0.007(3)
C2A 0.025(4) 0.013(4) 0.006(4) -0.001(3) 0.005(3) -0.008(3)
C3A 0.013(2) 0.010(3) 0.010(2) 0.0022(19) -0.0075(19) 0.000(2)
C4A 0.010(3) 0.021(5) 0.019(4) -0.003(3) 0.008(3) -0.008(3)
C5A 0.018(4) 0.008(4) 0.030(4) -0.005(3) 0.001(3) -0.005(3)
C6A 0.029(7) 0.020(5) 0.024(5) 0.002(5) 0.002(4) 0.006(5)
C7A 0.020(4) 0.026(5) 0.027(4) -0.002(4) 0.005(4) -0.008(4)
C8A 0.022(4) 0.017(5) 0.022(4) -0.003(4) -0.002(3) -0.002(4)
C9A 0.019(4) 0.023(5) 0.023(4) 0.004(3) 0.001(3) -0.009(3)
C10A 0.018(4) 0.023(5) 0.035(5) -0.009(4) 0.004(4) -0.002(3)
C11A 0.015(4) 0.016(4) 0.017(4) 0.006(3) 0.007(3) 0.001(3)
C12A 0.017(4) 0.015(4) 0.018(4) 0.002(3) 0.005(3) 0.005(3)
C13A 0.031(5) 0.031(6) 0.018(4) 0.002(4) 0.003(4) 0.011(4)
C14A 0.036(5) 0.020(4) 0.030(5) -0.001(4) 0.011(4) 0.001(4)
C15A 0.018(5) 0.025(6) 0.041(6) -0.002(4) 0.009(5) 0.006(4)
C16A 0.011(3) 0.010(4) 0.021(4) -0.007(3) -0.001(3) 0.000(3)
C17A 0.032(5) 0.022(5) 0.023(4) -0.002(3) -0.011(4) -0.008(4)
C18A 0.016(3) 0.021(5) 0.024(4) -0.008(3) -0.003(3) 0.004(3)
N1A 0.017(3) 0.016(4) 0.011(3) 0.001(3) 0.000(3) 0.001(3)
O1A 0.016(3) 0.015(4) 0.015(3) 0.001(3) 0.003(3) 0.004(3)
Cl1A 0.0240(10) 0.0148(10) 0.0117(8) 0.0047(7) -0.0032(8) -0.0047(8)
Cl2A 0.0126(7) 0.0241(11) 0.0324(10) -0.0076(10) 0.0012(8) 0.0006(9)
Cl3A 0.0376(13) 0.0179(14) 0.0188(12) 0.0046(10) -0.0073(11) -0.0021(12)
C1B 0.020(4) 0.007(4) 0.018(4) -0.001(3) -0.006(3) 0.003(3)
C2B 0.025(4) 0.013(4) 0.006(4) -0.001(3) 0.005(3) -0.008(3)
C3B 0.013(2) 0.010(3) 0.010(2) 0.0022(19) -0.0075(19) 0.000(2)
C4B 0.015(4) 0.028(5) 0.018(4) 0.001(3) 0.007(3) 0.005(3)
C5B 0.012(3) 0.027(5) 0.013(3) 0.005(3) 0.002(3) 0.012(3)
C6B 0.026(7) 0.018(5) 0.029(6) -0.011(5) -0.009(5) 0.001(5)
C7B 0.019(4) 0.028(5) 0.015(4) 0.004(3) 0.005(3) -0.001(3)
C8B 0.025(4) 0.022(5) 0.023(4) -0.004(3) -0.002(4) 0.003(3)
C9B 0.013(3) 0.038(6) 0.034(4) 0.018(4) 0.005(3) 0.007(4)
C10B 0.038(5) 0.031(5) 0.014(4) 0.008(3) 0.003(4) 0.019(4)
C11B 0.011(4) 0.009(4) 0.024(4) 0.005(4) 0.010(3) 0.002(3)
C12B 0.018(4) 0.012(4) 0.020(4) -0.002(3) 0.004(4) 0.004(3)
C13B 0.022(4) 0.027(6) 0.048(6) 0.000(4) 0.013(4) 0.005(4)
C14B 0.028(4) 0.024(5) 0.032(5) -0.005(4) 0.007(4) 0.002(4)
C15B 0.046(6) 0.028(5) 0.024(5) -0.005(4) 0.007(5) 0.019(4)
C16B 0.017(3) 0.009(4) 0.023(4) -0.003(3) -0.004(3) 0.005(3)
C17B 0.031(5) 0.023(5) 0.026(4) 0.002(4) -0.010(4) 0.002(4)
C18B 0.024(4) 0.023(5) 0.019(4) -0.001(3) -0.002(4) 0.010(3)
N2B 0.013(3) 0.018(4) 0.015(3) 0.001(3) 0.002(3) 0.004(3)
O1B 0.019(3) 0.011(3) 0.016(3) 0.001(2) 0.005(2) 0.004(2)
Cl1B 0.0269(10) 0.0265(13) 0.0111(8) 0.0015(7) 0.0025(8) 0.0093(9)
Cl2B 0.0175(8) 0.0165(10) 0.0308(10) 0.0071(8) 0.0012(8) -0.0018(8)
Cl3B 0.0184(16) 0.0202(15) 0.0168(18) -0.0011(14) 0.0003(13) -0.0069(11)

loop_
_atom_type_symbol
_atom_type_description
_atom_type_scat_dispersion_real
_atom_type_scat_dispersion_imag
_atom_type_scat_source
C C 0.0033 0.0016 'International Tables Vol C Tables 4.2.6.8 and 6.1.1.4'
H H 0.0000 0.0000 'International Tables Vol C Tables 4.2.6.8 and 6.1.1.4'
N N 0.0061 0.0033 'International Tables Vol C Tables 4.2.6.8 and 6.1.1.4'
O O 0.0106 0.0060 'International Tables Vol C Tables 4.2.6.8 and 6.1.1.4'
Cl Cl 0.1484 0.1585 'International Tables Vol C Tables 4.2.6.8 and 6.1.1.4'
Ta Ta -0.7052 6.5227 'International Tables Vol C Tables 4.2.6.8 and 6.1.1.4'

loop_
_geom_angle_atom_site_label_1
_geom_angle_atom_site_label_2
_geom_angle_atom_site_label_3
_geom_angle
O1A Ta1 O1B 25.70(19)
O1A Ta1 N2B 37.2(2)
O1B Ta1 N2B 59.9(2)
O1A Ta1 N1A 60.1(2)
O1B Ta1 N1A 44.2(2)
N2B Ta1 N1A 72.5(2)
O1A Ta1 Cl2B 91.43(18)
O1B Ta1 Cl2B 86.23(16)
N2B Ta1 Cl2B 77.49(18)
N1A Ta1 Cl2B 44.79(18)
O1A Ta1 Cl1B 125.40(19)
O1B Ta1 Cl1B 150.21(17)
N2B Ta1 Cl1B 90.40(17)
N1A Ta1 Cl1B 132.70(18)
Cl2B Ta1 Cl1B 89.08(7)
O1A Ta1 Cl3A 87.1(2)
O1B Ta1 Cl3A 65.46(17)
N2B Ta1 Cl3A 124.23(18)
N1A Ta1 Cl3A 76.61(18)
Cl2B Ta1 Cl3A 109.85(8)
Cl1B Ta1 Cl3A 142.77(9)
O1A Ta1 C2A 77.4(5)
O1B Ta1 C2A 92.7(4)
N2B Ta1 C2A 79.7(5)
N1A Ta1 C2A 136.4(5)
Cl2B Ta1 C2A 154.2(5)
Cl1B Ta1 C2A 79.1(4)
Cl3A Ta1 C2A 92.9(5)
O1A Ta1 C3A 82.4(3)
O1B Ta1 C3A 106.1(3)
N2B Ta1 C3A 64.8(2)
N1A Ta1 C3A 137.1(2)
Cl2B Ta1 C3A 124.53(18)
Cl1B Ta1 C3A 54.05(19)
Cl3A Ta1 C3A 124.66(19)
C2A Ta1 C3A 31.7(5)
O1A Ta1 Cl2A 147.56(18)
O1B Ta1 Cl2A 127.46(18)
N2B Ta1 Cl2A 134.96(18)
N1A Ta1 Cl2A 87.52(18)
Cl2B Ta1 Cl2A 60.69(7)
Cl1B Ta1 Cl2A 73.94(7)
Cl3A Ta1 Cl2A 87.49(8)
C2A Ta1 Cl2A 134.8(5)
C3A Ta1 Cl2A 126.07(19)
O1A Ta1 C3B 103.5(3)
O1B Ta1 C3B 78.0(2)
N2B Ta1 C3B 135.3(2)
N1A Ta1 C3B 66.7(2)
Cl2B Ta1 C3B 85.98(18)
Cl1B Ta1 C3B 130.97(19)
Cl3A Ta1 C3B 28.60(19)
C2A Ta1 C3B 119.1(5)
C3A Ta1 C3B 149.1(2)
Cl2A Ta1 C3B 61.28(19)
O1A Ta1 C2B 97.3(3)
O1B Ta1 C2B 78.5(3)
N2B Ta1 C2B 134.1(3)
N1A Ta1 C2B 91.8(3)
Cl2B Ta1 C2B 120.9(2)
Cl1B Ta1 C2B 128.1(2)
Cl3A Ta1 C2B 15.5(2)
C2A Ta1 C2B 83.9(5)
C3A Ta1 C2B 114.6(3)
Cl2A Ta1 C2B 85.0(2)
C3B Ta1 C2B 35.1(3)
C5A C1A C6A 125.7(8)
C5A C1A C2A 103.7(9)
C6A C1A C2A 129.2(11)
C5A C1A Ta1 74.8(4)
C6A C1A Ta1 129.6(7)
C2A C1A Ta1 70.2(9)
C3A C2A C1A 110.2(14)
C3A C2A C7A 132.0(17)
C1A C2A C7A 117.7(15)
C3A C2A Ta1 74.2(11)
C1A C2A Ta1 73.5(9)
C7A C2A Ta1 120.4(10)
C2A C3A C4A 109.4(11)
C2A C3A C8A 122.1(11)
C4A C3A C8A 128.3(7)
C2A C3A Ta1 74.0(10)
C4A C3A Ta1 74.9(4)
C8A C3A Ta1 122.0(5)
C5A C4A C3A 107.1(7)
C5A C4A C9A 125.2(7)
C3A C4A C9A 127.5(7)
C5A C4A Ta1 74.3(4)
C3A C4A Ta1 70.7(4)
C9A C4A Ta1 124.8(6)
C1A C5A C4A 109.7(7)
C1A C5A C10A 126.1(8)
C4A C5A C10A 124.0(8)
C1A C5A Ta1 71.9(4)
C4A C5A Ta1 72.3(5)
C10A C5A Ta1 127.0(5)
N1A C11A O1A 111.7(7)
N1A C11A C12A 131.1(7)
O1A C11A C12A 117.2(6)
N1A C11A Ta1 61.3(4)
O1A C11A Ta1 50.4(4)
C12A C11A Ta1 167.4(5)
C15A C12A C11A 109.8(7)
C15A C12A C14A 108.0(7)
C11A C12A C14A 112.0(6)
C15A C12A C13A 109.3(7)
C11A C12A C13A 107.2(6)
C14A C12A C13A 110.5(7)
N1A C16A C18A 109.8(6)
N1A C16A C17A 108.5(7)
C18A C16A C17A 112.4(6)
N1A C16A H16A 108.7
C18A C16A H16A 108.7
C17A C16A H16A 108.7
C11A N1A C16A 127.9(7)
C11A N1A Ta1 88.7(5)
C16A N1A Ta1 143.4(5)
C11A O1A Ta1 99.5(5)
C2B C1B C5B 109.3(7)
C2B C1B C6B 125.4(8)
C5B C1B C6B 124.9(8)
C2B C1B Ta1 70.1(5)
C5B C1B Ta1 74.1(5)
C6B C1B Ta1 127.3(6)
C1B C2B C3B 107.4(8)
C1B C2B C7B 128.4(9)
C3B C2B C7B 123.6(8)
C1B C2B Ta1 76.9(5)
C3B C2B Ta1 72.2(5)
C7B C2B Ta1 123.5(6)
C4B C3B C2B 106.6(7)
C4B C3B C8B 128.6(7)
C2B C3B C8B 124.7(7)
C4B C3B Ta1 74.8(4)
C2B C3B Ta1 72.7(4)
C8B C3B Ta1 120.8(5)
C5B C4B C3B 108.0(7)
C5B C4B C9B 125.6(8)
C3B C4B C9B 125.8(8)
C5B C4B Ta1 75.6(4)
C3B C4B Ta1 71.0(4)
C9B C4B Ta1 126.1(6)
C1B C5B C4B 108.7(7)
C1B C5B C10B 126.3(8)
C4B C5B C10B 124.4(8)
C1B C5B Ta1 73.4(4)
C4B C5B Ta1 71.5(5)
C10B C5B Ta1 127.8(5)
C1B C6B H6B1 109.5
C1B C6B H6B2 109.5
H6B1 C6B H6B2 109.5
C1B C6B H6B3 109.5
H6B1 C6B H6B3 109.5
H6B2 C6B H6B3 109.5
C2B C7B H7B1 109.5
C2B C7B H7B2 109.5
H7B1 C7B H7B2 109.5
C2B C7B H7B3 109.5
H7B1 C7B H7B3 109.5
H7B2 C7B H7B3 109.5
C3B C8B H8B1 109.5
C3B C8B H8B2 109.5
H8B1 C8B H8B2 109.5
C3B C8B H8B3 109.5
H8B1 C8B H8B3 109.5
H8B2 C8B H8B3 109.5
C4B C9B H9B1 109.5
C4B C9B H9B2 109.5
H9B1 C9B H9B2 109.5
C4B C9B H9B3 109.5
H9B1 C9B H9B3 109.5
H9B2 C9B H9B3 109.5
C5B C10B H10D 109.5
C5B C10B H10E 109.5
H10D C10B H10E 109.5
C5B C10B H10F 109.5
H10D C10B H10F 109.5
H10E C10B H10F 109.5
N2B C11B O1B 111.7(8)
N2B C11B C12B 132.6(8)
O1B C11B C12B 115.6(7)
N2B C11B Ta1 59.9(5)
O1B C11B Ta1 51.9(4)
C12B C11B Ta1 167.0(6)
C13B C12B C15B 110.1(9)
C13B C12B C11B 110.4(7)
C15B C12B C11B 108.8(7)
C13B C12B C14B 110.9(7)
C15B C12B C14B 107.1(7)
C11B C12B C14B 109.5(8)
C12B C13B H13D 109.5
C12B C13B H13E 109.5
H13D C13B H13E 109.5
C12B C13B H13F 109.5
H13D C13B H13F 109.5
H13E C13B H13F 109.5
C12B C14B H14D 109.5
C12B C14B H14E 109.5
H14D C14B H14E 109.5
C12B C14B H14F 109.5
H14D C14B H14F 109.5
H14E C14B H14F 109.5
C12B C15B H15D 109.5
C12B C15B H15E 109.5
H15D C15B H15E 109.5
C12B C15B H15F 109.5
H15D C15B H15F 109.5
H15E C15B H15F 109.5
N2B C16B C18B 111.3(6)
N2B C16B C17B 109.6(7)
C18B C16B C17B 111.9(7)
N2B C16B H16B 107.9
C18B C16B H16B 107.9
C17B C16B H16B 107.9
C16B C17B H17D 109.5
C16B C17B H17E 109.5
H17D C17B H17E 109.5
C16B C17B H17F 109.5
H17D C17B H17F 109.5
H17E C17B H17F 109.5
C16B C18B H18D 109.5
C16B C18B H18E 109.5
H18D C18B H18E 109.5
C16B C18B H18F 109.5
H18D C18B H18F 109.5
H18E C18B H18F 109.5
C11B N2B C16B 127.4(7)
C11B N2B Ta1 91.1(5)
C16B N2B Ta1 141.4(5)
C11B O1B Ta1 97.3(5)

loop_
_geom_bond_atom_site_label_1
_geom_bond_atom_site_label_2
_geom_bond_distance
Ta1 O1A 2.025(6)
Ta1 O1B 2.042(5)
Ta1 N2B 2.226(6)
Ta1 N1A 2.274(7)
Ta1 Cl2B 2.3778(19)
Ta1 Cl1B 2.3782(19)
Ta1 Cl3B 2.4512(19)
Ta1 Cl3A 2.394(2)
Ta1 Cl1A 2.449(19)
Ta1 C2A 2.39(2)
Ta1 C3A 2.397(7)
Ta1 Cl2A 2.4176(18)
Ta1 C3B 2.419(6)
Ta1 C2B 2.426(10)
C1A C5A 1.406(11)
C1A C6A 1.470(16)
C1A C2A 1.51(2)
C2A C3A 1.31(2)
C2A C7A 1.52(2)
C3A C4A 1.436(11)
C3A C8A 1.500(10)
C4A C5A 1.417(11)
C4A C9A 1.493(11)
C5A C10A 1.512(10)
C6A H6A1 0.9800
C6A H6A2 0.9800
C6A H6A3 0.9800
C7A H7A1 0.9800
C7A H7A2 0.9800
C7A H7A3 0.9800
C8A H8A1 0.9800
C8A H8A2 0.9800
C8A H8A3 0.9800
C9A H9A1 0.9800
C9A H9A2 0.9800
C9A H9A3 0.9800
C10A H10A 0.9800
C10A H10B 0.9800
C10A H10C 0.9800
C11A N1A 1.296(10)
C11A O1A 1.318(10)
C11A C12A 1.523(10)
C12A C15A 1.516(11)
C12A C14A 1.545(11)
C12A C13A 1.556(10)
C13A H13A 0.9800
C13A H13B 0.9800
C13A H13C 0.9800
C14A H14A 0.9800
C14A H14B 0.9800
C14A H14C 0.9800
C15A H15A 0.9800
C15A H15B 0.9800
C15A H15C 0.9800
C16A N1A 1.462(9)
C16A C18A 1.505(11)
C16A C17A 1.529(11)
C16A H16A 1.0000
C17A H17A 0.9800
C17A H17B 0.9800
C17A H17C 0.9800
C18A H18A 0.9800
C18A H18B 0.9800
C18A H18C 0.9800
C1B C2B 1.404(12)
C1B C5B 1.407(11)
C1B C6B 1.512(16)
C2B C3B 1.462(12)
C2B C7B 1.488(12)
C3B C4B 1.439(11)
C3B C8B 1.485(11)
C4B C5B 1.415(12)
C4B C9B 1.500(11)
C5B C10B 1.486(11)
C6B H6B1 0.9800
C6B H6B2 0.9800
C6B H6B3 0.9800
C7B H7B1 0.9800
C7B H7B2 0.9800
C7B H7B3 0.9800
C8B H8B1 0.9800
C8B H8B2 0.9800
C8B H8B3 0.9800
C9B H9B1 0.9800
C9B H9B2 0.9800
C9B H9B3 0.9800
C10B H10D 0.9800
C10B H10E 0.9800
C10B H10F 0.9800
C11B N2B 1.250(11)
C11B O1B 1.329(10)
C11B C12B 1.541(12)
C12B C13B 1.513(11)
C12B C15B 1.533(11)
C12B C14B 1.544(12)
C13B H13D 0.9800
C13B H13E 0.9800
C13B H13F 0.9800
C14B H14D 0.9800
C14B H14E 0.9800
C14B H14F 0.9800
C15B H15D 0.9800
C15B H15E 0.9800
C15B H15F 0.9800
C16B N2B 1.483(9)
C16B C18B 1.493(12)
C16B C17B 1.515(11)
C16B H16B 1.0000
C17B H17D 0.9800
C17B H17E 0.9800
C17B H17F 0.9800
C18B H18D 0.9800
C18B H18E 0.9800
C18B H18F 0.9800
